data_7714708
loop_
_publ_author_name
'Lundberg, Daniel'
'Lindqvist-Reis, Patric'
'&#x141;yczko, Krzysztof'
'Eriksson, Lars'
'Persson, Ingmar'

_publ_section_title
;
 Coordination chemistry effects of the space-demanding solvent molecule
 <i>N</i>,<i>N</i>'-dimethylpropyleneurea.
;
_journal_issue 4
_journal_name_full 'Dalton transactions (Cambridge, England : 2003)'
_journal_page_first 1817
_journal_page_last 1832
_journal_paper_doi 10.1039/d3dt03193d
_journal_volume 53
_journal_year 2024
_chemical_formula_moiety 'C36 H72 N12 O6 Sc, 3(I)'
_chemical_formula_sum 'C36 H72 I3 N12 O6 Sc'
_chemical_formula_weight 1194.71
_space_group_crystal_system monoclinic
_space_group_IT_number 14
_space_group_name_Hall '-P 2yn'
_space_group_name_H-M_alt 'P 1 21/n 1'
_atom_sites_solution_hydrogens geom
_atom_sites_solution_primary direct
_atom_sites_solution_secondary difmap
_audit_creation_method SHELXL-2018/3
_audit_update_record
;
2023-11-18 deposited with the CCDC.	2023-12-13 downloaded from the CCDC.
;
_cell_angle_alpha 90
_cell_angle_beta 91.590(2)
_cell_angle_gamma 90
_cell_formula_units_Z 2
_cell_length_a 11.9413(10)
_cell_length_b 12.0708(10)
_cell_length_c 17.9935(16)
_cell_measurement_reflns_used 5990
_cell_measurement_temperature 295(2)
_cell_measurement_theta_max 28.01
_cell_measurement_theta_min 2.02
_cell_volume 2592.6(4)
_computing_cell_refinement 'Bruker SMART and SAINT (1998b)'
_computing_data_collection 'Bruker SMART (1998b)'
_computing_data_reduction 'Bruker SAINT (1998b)'
_computing_structure_refinement 'SHELXL-2018/3 (Sheldrick, 2018)'
_computing_structure_solution 'SHELXT (Sheldrick, 2015)'
_diffrn_ambient_temperature 295(2)
_diffrn_measured_fraction_theta_full 1.000
_diffrn_measured_fraction_theta_max 1.000
_diffrn_measurement_device_type 'Bruker SMART CCD diffractometer'
_diffrn_measurement_method '\w scans'
_diffrn_radiation_monochromator graphite
_diffrn_radiation_source 'fine-focus sealed tube'
_diffrn_radiation_type MoK\a
_diffrn_radiation_wavelength 0.71073
_diffrn_reflns_av_R_equivalents 0.0330
_diffrn_reflns_av_unetI/netI 0.0356
_diffrn_reflns_Laue_measured_fraction_full 1.000
_diffrn_reflns_Laue_measured_fraction_max 1.000
_diffrn_reflns_limit_h_max 14
_diffrn_reflns_limit_h_min -14
_diffrn_reflns_limit_k_max 12
_diffrn_reflns_limit_k_min -14
_diffrn_reflns_limit_l_max 21
_diffrn_reflns_limit_l_min -20
_diffrn_reflns_number 17098
_diffrn_reflns_point_group_measured_fraction_full 1.000
_diffrn_reflns_point_group_measured_fraction_max 1.000
_diffrn_reflns_theta_full 25.242
_diffrn_reflns_theta_max 25.681
_diffrn_reflns_theta_min 2.021
_exptl_absorpt_coefficient_mu 1.978
_exptl_absorpt_correction_T_max 0.5446
_exptl_absorpt_correction_T_min 0.4699
_exptl_absorpt_correction_type empirical
_exptl_absorpt_process_details
; 
Bruker SADABS (1998c) 
;
_exptl_crystal_colour colourless
_exptl_crystal_density_diffrn 1.530
_exptl_crystal_description prism
_exptl_crystal_F_000 1200
_exptl_crystal_size_max 0.45
_exptl_crystal_size_mid 0.40
_exptl_crystal_size_min 0.35
_refine_diff_density_max 0.988
_refine_diff_density_min -0.580
_refine_diff_density_rms 0.060
_refine_ls_extinction_method none
_refine_ls_goodness_of_fit_ref 0.902
_refine_ls_hydrogen_treatment constr
_refine_ls_matrix_type full
_refine_ls_number_parameters 271
_refine_ls_number_reflns 4932
_refine_ls_number_restraints 0
_refine_ls_restrained_S_all 0.902
_refine_ls_R_factor_all 0.0585
_refine_ls_R_factor_gt 0.0337
_refine_ls_shift/su_max 0.000
_refine_ls_shift/su_mean 0.000
_refine_ls_structure_factor_coef Fsqd
_refine_ls_weighting_details 'w=1/[\s^2^(Fo^2^)+(0.0526P)^2^] where P=(Fo^2^+2Fc^2^)/3'
_refine_ls_weighting_scheme calc
_refine_ls_wR_factor_gt 0.0880
_refine_ls_wR_factor_ref 0.0925
_reflns_Friedel_coverage 0.000
_reflns_number_gt 3055
_reflns_number_total 4932
_reflns_threshold_expression 'I > 2\s(I)'
_cod_data_source_file d3dt03193d2.cif
_cod_data_source_block Sc_dmpu6_I3
_cod_depositor_comments 'Adding full bibliography for 7714702--7714710.cif.'
_cod_original_sg_symbol_H-M 'P 21/n'
_cod_database_code 7714708
_shelx_shelxl_version_number 2018/3
_shelx_space_group_comment
;
The symmetry employed for this shelxl refinement is uniquely defined
by the following loop, which should always be used as a source of
symmetry information in preference to the above space-group names.
They are only intended as comments.
;

loop_
_space_group_symop_operation_xyz
'x, y, z'
'-x+1/2, y+1/2, -z+1/2'
'-x, -y, -z'
'x-1/2, -y-1/2, z-1/2'

loop_
_atom_site_label
_atom_site_type_symbol
_atom_site_fract_x
_atom_site_fract_y
_atom_site_fract_z
_atom_site_U_iso_or_equiv
_atom_site_adp_type
_atom_site_occupancy
_atom_site_site_symmetry_order
_atom_site_calc_flag
_atom_site_refinement_flags_posn
_atom_site_refinement_flags_adp
_atom_site_refinement_flags_occupancy
_atom_site_disorder_assembly
_atom_site_disorder_group
I1 I 0.47555(3) 0.02666(3) 0.23532(2) 0.09371(15) Uani 1 1 d . . . . .
I2 I 0.500000 -0.500000 0.500000 0.08633(16) Uani 1 2 d S . P . .
Sc1 Sc 1.000000 0.000000 0.500000 0.03960(19) Uani 1 2 d S . P . .
O21 O 0.91728(16) 0.13359(17) 0.45021(11) 0.0508(5) Uani 1 1 d . . . . .
O1 O 1.05864(18) -0.04501(18) 0.39723(11) 0.0542(6) Uani 1 1 d . . . . .
O11 O 0.86141(16) -0.10114(17) 0.48250(11) 0.0501(5) Uani 1 1 d . . . . .
N22 N 0.7585(2) 0.1992(2) 0.39564(16) 0.0578(7) Uani 1 1 d . . . . .
N21 N 0.8983(2) 0.3189(2) 0.43580(16) 0.0628(8) Uani 1 1 d . . . . .
N12 N 0.6826(2) -0.1382(2) 0.51112(18) 0.0647(8) Uani 1 1 d . . . . .
N2 N 1.1640(2) -0.1560(2) 0.32588(15) 0.0594(7) Uani 1 1 d . . . . .
N11 N 0.7560(2) -0.2022(3) 0.40185(17) 0.0650(8) Uani 1 1 d . . . . .
N1 N 1.0795(3) 0.0011(3) 0.27712(16) 0.0669(8) Uani 1 1 d . . . . .
C24 C 0.6834(3) 0.2885(3) 0.3722(2) 0.0753(11) Uani 1 1 d . . . . .
H24A H 0.631003 0.303665 0.411184 0.090 Uiso 1 1 calc R U . . .
H24B H 0.640748 0.265964 0.328077 0.090 Uiso 1 1 calc R U . . .
C22 C 0.8288(4) 0.4163(3) 0.4182(2) 0.0796(12) Uani 1 1 d . . . . .
H22A H 0.876229 0.477703 0.404266 0.096 Uiso 1 1 calc R U . . .
H22B H 0.788099 0.438152 0.461817 0.096 Uiso 1 1 calc R U . . .
C23 C 0.7480(3) 0.3903(3) 0.3560(2) 0.0832(12) Uani 1 1 d . . . . .
H23A H 0.696784 0.451983 0.348580 0.100 Uiso 1 1 calc R U . . .
H23B H 0.788477 0.379989 0.310502 0.100 Uiso 1 1 calc R U . . .
C21 C 0.8594(3) 0.2162(3) 0.42822(17) 0.0482(8) Uani 1 1 d . . . . .
C1 C 1.0997(3) -0.0660(3) 0.33475(19) 0.0516(8) Uani 1 1 d . . . . .
C11 C 0.7684(3) -0.1463(2) 0.46591(19) 0.0498(8) Uani 1 1 d . . . . .
C4 C 1.2121(4) -0.1871(4) 0.2549(2) 0.0811(12) Uani 1 1 d . . . . .
H4A H 1.211265 -0.267130 0.250056 0.097 Uiso 1 1 calc R U . . .
H4B H 1.289430 -0.162688 0.254163 0.097 Uiso 1 1 calc R U . . .
C6 C 1.1946(4) -0.2255(3) 0.3889(2) 0.0818(12) Uani 1 1 d . . . . .
H6A H 1.167463 -0.299397 0.380163 0.123 Uiso 1 1 calc R U . . .
H6B H 1.162016 -0.196304 0.432928 0.123 Uiso 1 1 calc R U . . .
H6C H 1.274697 -0.227019 0.395274 0.123 Uiso 1 1 calc R U . . .
C26 C 1.0078(4) 0.3400(3) 0.4673(3) 0.0999(15) Uani 1 1 d . . . . .
H26A H 1.047210 0.389838 0.435766 0.150 Uiso 1 1 calc R U . . .
H26B H 1.048427 0.271530 0.471719 0.150 Uiso 1 1 calc R U . . .
H26C H 1.001113 0.372589 0.515673 0.150 Uiso 1 1 calc R U . . .
C2 C 1.1309(4) -0.0170(4) 0.2052(2) 0.0932(14) Uani 1 1 d . . . . .
H2A H 1.202217 0.021481 0.204409 0.112 Uiso 1 1 calc R U . . .
H2B H 1.082847 0.013490 0.166001 0.112 Uiso 1 1 calc R U . . .
C12 C 0.5726(3) -0.1846(4) 0.4939(3) 0.0932(14) Uani 1 1 d . . . . .
H12A H 0.515357 -0.135962 0.512866 0.112 Uiso 1 1 calc R U . . .
H12B H 0.565726 -0.255921 0.518210 0.112 Uiso 1 1 calc R U . . .
C25 C 0.7126(3) 0.0891(3) 0.3910(3) 0.0924(14) Uani 1 1 d . . . . .
H25A H 0.649579 0.088539 0.356769 0.139 Uiso 1 1 calc R U . . .
H25B H 0.688964 0.066316 0.439261 0.139 Uiso 1 1 calc R U . . .
H25C H 0.768782 0.038873 0.374038 0.139 Uiso 1 1 calc R U . . .
C14 C 0.6497(4) -0.2553(4) 0.3801(3) 0.1005(16) Uani 1 1 d . . . . .
H14A H 0.641113 -0.254747 0.326329 0.121 Uiso 1 1 calc R U . . .
H14B H 0.650887 -0.331837 0.396432 0.121 Uiso 1 1 calc R U . . .
C13 C 0.5547(4) -0.1986(4) 0.4123(3) 0.1099(18) Uani 1 1 d . . . . .
H13A H 0.486996 -0.241156 0.402591 0.132 Uiso 1 1 calc R U . . .
H13B H 0.545158 -0.126496 0.389170 0.132 Uiso 1 1 calc R U . . .
C16 C 0.8489(4) -0.2160(4) 0.3525(2) 0.0915(14) Uani 1 1 d . . . . .
H16A H 0.844103 -0.287467 0.329196 0.137 Uiso 1 1 calc R U . . .
H16B H 0.918246 -0.210316 0.380489 0.137 Uiso 1 1 calc R U . . .
H16C H 0.845834 -0.159345 0.315016 0.137 Uiso 1 1 calc R U . . .
C3 C 1.1490(4) -0.1374(4) 0.1913(2) 0.0999(15) Uani 1 1 d . . . . .
H3A H 1.077277 -0.174337 0.184710 0.120 Uiso 1 1 calc R U . . .
H3B H 1.190530 -0.147048 0.146208 0.120 Uiso 1 1 calc R U . . .
C15 C 0.6974(4) -0.0866(4) 0.5829(2) 0.0953(14) Uani 1 1 d . . . . .
H15A H 0.636337 -0.106738 0.613810 0.143 Uiso 1 1 calc R U . . .
H15B H 0.699058 -0.007592 0.577076 0.143 Uiso 1 1 calc R U . . .
H15C H 0.766645 -0.111160 0.605764 0.143 Uiso 1 1 calc R U . . .
C5 C 1.0161(4) 0.1012(4) 0.2863(2) 0.1003(16) Uani 1 1 d . . . . .
H5A H 1.054727 0.161935 0.263957 0.151 Uiso 1 1 calc R U . . .
H5B H 1.007733 0.115633 0.338284 0.151 Uiso 1 1 calc R U . . .
H5C H 0.943499 0.092888 0.262657 0.151 Uiso 1 1 calc R U . . .

loop_
_atom_site_aniso_label
_atom_site_aniso_U_11
_atom_site_aniso_U_22
_atom_site_aniso_U_33
_atom_site_aniso_U_23
_atom_site_aniso_U_13
_atom_site_aniso_U_12
I1 0.0812(2) 0.1097(3) 0.0903(2) -0.00314(17) 0.00480(16) -0.00278(17)
I2 0.1234(4) 0.0664(3) 0.0696(3) -0.00705(19) 0.0084(2) -0.0172(2)
Sc1 0.0391(4) 0.0380(4) 0.0414(5) -0.0024(4) -0.0030(3) 0.0016(3)
O21 0.0530(12) 0.0407(12) 0.0580(14) 0.0029(10) -0.0096(10) 0.0052(10)
O1 0.0647(14) 0.0601(14) 0.0381(13) -0.0043(10) 0.0044(11) 0.0093(11)
O11 0.0436(12) 0.0517(13) 0.0546(13) -0.0065(10) -0.0035(10) -0.0065(10)
N22 0.0532(17) 0.0454(16) 0.074(2) 0.0086(14) -0.0120(14) 0.0053(13)
N21 0.0671(19) 0.0404(16) 0.080(2) 0.0035(14) -0.0178(16) -0.0008(14)
N12 0.0534(17) 0.0616(19) 0.079(2) -0.0021(16) 0.0105(16) -0.0180(15)
N2 0.0663(18) 0.0596(19) 0.0530(18) -0.0100(15) 0.0104(15) 0.0014(15)
N11 0.0626(19) 0.068(2) 0.064(2) -0.0068(16) -0.0045(16) -0.0161(15)
N1 0.073(2) 0.084(2) 0.0439(17) 0.0032(16) -0.0008(15) 0.0101(17)
C24 0.062(2) 0.064(3) 0.099(3) 0.012(2) -0.009(2) 0.016(2)
C22 0.094(3) 0.041(2) 0.103(3) 0.011(2) -0.007(2) 0.008(2)
C23 0.083(3) 0.061(3) 0.104(3) 0.023(2) -0.013(2) 0.015(2)
C21 0.053(2) 0.047(2) 0.0449(19) 0.0025(15) 0.0012(15) 0.0047(16)
C1 0.0469(18) 0.060(2) 0.048(2) -0.0081(17) -0.0037(16) -0.0084(16)
C11 0.053(2) 0.0380(18) 0.058(2) 0.0017(16) -0.0065(17) -0.0012(15)
C4 0.097(3) 0.076(3) 0.073(3) -0.019(2) 0.034(3) -0.004(2)
C6 0.091(3) 0.073(3) 0.082(3) -0.007(2) 0.007(2) 0.024(2)
C26 0.100(3) 0.053(2) 0.144(4) 0.013(3) -0.047(3) -0.018(2)
C2 0.112(4) 0.116(4) 0.052(3) 0.007(2) 0.008(2) 0.002(3)
C12 0.055(3) 0.082(3) 0.143(5) -0.010(3) 0.017(3) -0.017(2)
C25 0.073(3) 0.066(3) 0.136(4) 0.015(3) -0.042(3) -0.012(2)
C14 0.099(4) 0.109(4) 0.093(3) -0.015(3) -0.022(3) -0.053(3)
C13 0.061(3) 0.104(4) 0.163(5) 0.028(4) -0.028(3) -0.035(3)
C16 0.094(3) 0.104(4) 0.076(3) -0.032(3) 0.002(3) -0.013(3)
C3 0.126(4) 0.112(4) 0.062(3) -0.026(3) 0.020(3) -0.015(3)
C15 0.091(3) 0.103(4) 0.094(3) -0.014(3) 0.036(3) -0.024(3)
C5 0.114(4) 0.118(4) 0.070(3) 0.032(3) 0.008(3) 0.042(3)

loop_
_atom_type_symbol
_atom_type_description
_atom_type_scat_dispersion_real
_atom_type_scat_dispersion_imag
_atom_type_scat_source
C C 0.0033 0.0016 'International Tables Vol C Tables 4.2.6.8 and 6.1.1.4'
H H 0.0000 0.0000 'International Tables Vol C Tables 4.2.6.8 and 6.1.1.4'
N N 0.0061 0.0033 'International Tables Vol C Tables 4.2.6.8 and 6.1.1.4'
Sc Sc 0.2519 0.3716 'International Tables Vol C Tables 4.2.6.8 and 6.1.1.4'
I I -0.4742 1.8119 'International Tables Vol C Tables 4.2.6.8 and 6.1.1.4'
O O 0.0106 0.0060 'International Tables Vol C Tables 4.2.6.8 and 6.1.1.4'

loop_
_geom_angle_atom_site_label_1
_geom_angle_atom_site_label_2
_geom_angle_atom_site_label_3
_geom_angle
_geom_angle_site_symmetry_1
_geom_angle_site_symmetry_3
_geom_angle_publ_flag
O1 Sc1 O1 180.00(12) . 3_756 ?
O1 Sc1 O11 90.11(8) . 3_756 ?
O1 Sc1 O11 89.89(8) 3_756 3_756 ?
O1 Sc1 O11 89.89(8) . . ?
O1 Sc1 O11 90.11(8) 3_756 . ?
O11 Sc1 O11 180.0 3_756 . ?
O1 Sc1 O21 90.74(8) . 3_756 ?
O1 Sc1 O21 89.26(8) 3_756 3_756 ?
O11 Sc1 O21 91.35(8) 3_756 3_756 ?
O11 Sc1 O21 88.65(8) . 3_756 ?
O1 Sc1 O21 89.26(8) . . ?
O1 Sc1 O21 90.74(8) 3_756 . ?
O11 Sc1 O21 88.65(8) 3_756 . ?
O11 Sc1 O21 91.35(8) . . ?
O21 Sc1 O21 180.0 3_756 . ?
C21 O21 Sc1 172.0(2) . . ?
C1 O1 Sc1 175.4(2) . . ?
C11 O11 Sc1 168.9(2) . . ?
C21 N22 C25 120.1(3) . . ?
C21 N22 C24 123.5(3) . . ?
C25 N22 C24 115.9(3) . . ?
C21 N21 C26 121.2(3) . . ?
C21 N21 C22 122.1(3) . . ?
C26 N21 C22 116.6(3) . . ?
C11 N12 C15 120.2(3) . . ?
C11 N12 C12 123.3(3) . . ?
C15 N12 C12 116.5(3) . . ?
C1 N2 C6 120.6(3) . . ?
C1 N2 C4 123.4(3) . . ?
C6 N2 C4 115.9(3) . . ?
C11 N11 C16 121.1(3) . . ?
C11 N11 C14 121.6(3) . . ?
C16 N11 C14 117.2(3) . . ?
C1 N1 C5 120.4(3) . . ?
C1 N1 C2 121.7(3) . . ?
C5 N1 C2 117.5(3) . . ?
N22 C24 C23 110.5(3) . . ?
N22 C24 H24A 109.5 . . ?
C23 C24 H24A 109.5 . . ?
N22 C24 H24B 109.5 . . ?
C23 C24 H24B 109.5 . . ?
H24A C24 H24B 108.1 . . ?
N21 C22 C23 110.1(3) . . ?
N21 C22 H22A 109.7 . . ?
C23 C22 H22A 109.7 . . ?
N21 C22 H22B 109.7 . . ?
C23 C22 H22B 109.7 . . ?
H22A C22 H22B 108.2 . . ?
C24 C23 C22 110.8(3) . . ?
C24 C23 H23A 109.5 . . ?
C22 C23 H23A 109.5 . . ?
C24 C23 H23B 109.5 . . ?
C22 C23 H23B 109.5 . . ?
H23A C23 H23B 108.1 . . ?
O21 C21 N21 121.0(3) . . ?
O21 C21 N22 119.4(3) . . ?
N21 C21 N22 119.6(3) . . ?
O1 C1 N1 120.2(3) . . ?
O1 C1 N2 120.3(3) . . ?
N1 C1 N2 119.4(3) . . ?
O11 C11 N12 120.7(3) . . ?
O11 C11 N11 119.7(3) . . ?
N12 C11 N11 119.6(3) . . ?
N2 C4 C3 111.5(4) . . ?
N2 C4 H4A 109.3 . . ?
C3 C4 H4A 109.3 . . ?
N2 C4 H4B 109.3 . . ?
C3 C4 H4B 109.3 . . ?
H4A C4 H4B 108.0 . . ?
N2 C6 H6A 109.5 . . ?
N2 C6 H6B 109.5 . . ?
H6A C6 H6B 109.5 . . ?
N2 C6 H6C 109.5 . . ?
H6A C6 H6C 109.5 . . ?
H6B C6 H6C 109.5 . . ?
N21 C26 H26A 109.5 . . ?
N21 C26 H26B 109.5 . . ?
H26A C26 H26B 109.5 . . ?
N21 C26 H26C 109.5 . . ?
H26A C26 H26C 109.5 . . ?
H26B C26 H26C 109.5 . . ?
N1 C2 C3 111.1(4) . . ?
N1 C2 H2A 109.4 . . ?
C3 C2 H2A 109.4 . . ?
N1 C2 H2B 109.4 . . ?
C3 C2 H2B 109.4 . . ?
H2A C2 H2B 108.0 . . ?
N12 C12 C13 111.0(3) . . ?
N12 C12 H12A 109.4 . . ?
C13 C12 H12A 109.4 . . ?
N12 C12 H12B 109.4 . . ?
C13 C12 H12B 109.4 . . ?
H12A C12 H12B 108.0 . . ?
N22 C25 H25A 109.5 . . ?
N22 C25 H25B 109.5 . . ?
H25A C25 H25B 109.5 . . ?
N22 C25 H25C 109.5 . . ?
H25A C25 H25C 109.5 . . ?
H25B C25 H25C 109.5 . . ?
C13 C14 N11 111.5(4) . . ?
C13 C14 H14A 109.3 . . ?
N11 C14 H14A 109.3 . . ?
C13 C14 H14B 109.3 . . ?
N11 C14 H14B 109.3 . . ?
H14A C14 H14B 108.0 . . ?
C14 C13 C12 110.7(4) . . ?
C14 C13 H13A 109.5 . . ?
C12 C13 H13A 109.5 . . ?
C14 C13 H13B 109.5 . . ?
C12 C13 H13B 109.5 . . ?
H13A C13 H13B 108.1 . . ?
N11 C16 H16A 109.5 . . ?
N11 C16 H16B 109.5 . . ?
H16A C16 H16B 109.5 . . ?
N11 C16 H16C 109.5 . . ?
H16A C16 H16C 109.5 . . ?
H16B C16 H16C 109.5 . . ?
C4 C3 C2 109.8(4) . . ?
C4 C3 H3A 109.7 . . ?
C2 C3 H3A 109.7 . . ?
C4 C3 H3B 109.7 . . ?
C2 C3 H3B 109.7 . . ?
H3A C3 H3B 108.2 . . ?
N12 C15 H15A 109.5 . . ?
N12 C15 H15B 109.5 . . ?
H15A C15 H15B 109.5 . . ?
N12 C15 H15C 109.5 . . ?
H15A C15 H15C 109.5 . . ?
H15B C15 H15C 109.5 . . ?
N1 C5 H5A 109.5 . . ?
N1 C5 H5B 109.5 . . ?
H5A C5 H5B 109.5 . . ?
N1 C5 H5C 109.5 . . ?
H5A C5 H5C 109.5 . . ?
H5B C5 H5C 109.5 . . ?

loop_
_geom_bond_atom_site_label_1
_geom_bond_atom_site_label_2
_geom_bond_distance
_geom_bond_site_symmetry_2
_geom_bond_publ_flag
Sc1 O1 2.068(2) . ?
Sc1 O1 2.068(2) 3_756 ?
Sc1 O11 2.073(2) 3_756 ?
Sc1 O11 2.0735(19) . ?
Sc1 O21 2.0807(19) 3_756 ?
Sc1 O21 2.0808(19) . ?
O21 C21 1.270(3) . ?
O1 C1 1.265(4) . ?
O11 C11 1.265(3) . ?
N22 C21 1.341(4) . ?
N22 C25 1.439(5) . ?
N22 C24 1.457(4) . ?
N21 C21 1.330(4) . ?
N21 C26 1.434(4) . ?
N21 C22 1.469(4) . ?
N12 C11 1.330(4) . ?
N12 C15 1.441(5) . ?
N12 C12 1.453(5) . ?
N2 C1 1.342(4) . ?
N2 C6 1.449(4) . ?
N2 C4 1.464(4) . ?
N11 C11 1.340(4) . ?
N11 C16 1.450(5) . ?
N11 C14 1.465(5) . ?
N1 C1 1.332(4) . ?
N1 C5 1.438(5) . ?
N1 C2 1.463(5) . ?
C24 C23 1.485(5) . ?
C24 H24A 0.9700 . ?
C24 H24B 0.9700 . ?
C22 C23 1.492(5) . ?
C22 H22A 0.9700 . ?
C22 H22B 0.9700 . ?
C23 H23A 0.9700 . ?
C23 H23B 0.9700 . ?
C4 C3 1.479(6) . ?
C4 H4A 0.9700 . ?
C4 H4B 0.9700 . ?
C6 H6A 0.9600 . ?
C6 H6B 0.9600 . ?
C6 H6C 0.9600 . ?
C26 H26A 0.9600 . ?
C26 H26B 0.9600 . ?
C26 H26C 0.9600 . ?
C2 C3 1.492(6) . ?
C2 H2A 0.9700 . ?
C2 H2B 0.9700 . ?
C12 C13 1.487(6) . ?
C12 H12A 0.9700 . ?
C12 H12B 0.9700 . ?
C25 H25A 0.9600 . ?
C25 H25B 0.9600 . ?
C25 H25C 0.9600 . ?
C14 C13 1.459(6) . ?
C14 H14A 0.9700 . ?
C14 H14B 0.9700 . ?
C13 H13A 0.9700 . ?
C13 H13B 0.9700 . ?
C16 H16A 0.9600 . ?
C16 H16B 0.9600 . ?
C16 H16C 0.9600 . ?
C3 H3A 0.9700 . ?
C3 H3B 0.9700 . ?
C15 H15A 0.9600 . ?
C15 H15B 0.9600 . ?
C15 H15C 0.9600 . ?
C5 H5A 0.9600 . ?
C5 H5B 0.9600 . ?
C5 H5C 0.9600 . ?

loop_
_geom_torsion_atom_site_label_1
_geom_torsion_atom_site_label_2
_geom_torsion_atom_site_label_3
_geom_torsion_atom_site_label_4
_geom_torsion
_geom_torsion_site_symmetry_1
_geom_torsion_site_symmetry_2
_geom_torsion_site_symmetry_3
_geom_torsion_site_symmetry_4
_geom_torsion_publ_flag
C21 N22 C24 C23 26.4(5) . . . . ?
C25 N22 C24 C23 -161.6(4) . . . . ?
C21 N21 C22 C23 -32.4(5) . . . . ?
C26 N21 C22 C23 152.5(4) . . . . ?
N22 C24 C23 C22 -49.7(5) . . . . ?
N21 C22 C23 C24 52.6(5) . . . . ?
C26 N21 C21 O21 1.5(5) . . . . ?
C22 N21 C21 O21 -173.3(3) . . . . ?
C26 N21 C21 N22 -177.2(4) . . . . ?
C22 N21 C21 N22 7.9(5) . . . . ?
C25 N22 C21 O21 4.9(5) . . . . ?
C24 N22 C21 O21 176.6(3) . . . . ?
C25 N22 C21 N21 -176.3(3) . . . . ?
C24 N22 C21 N21 -4.6(5) . . . . ?
C5 N1 C1 O1 3.5(5) . . . . ?
C2 N1 C1 O1 176.3(3) . . . . ?
C5 N1 C1 N2 -176.5(4) . . . . ?
C2 N1 C1 N2 -3.7(5) . . . . ?
C6 N2 C1 O1 -4.9(5) . . . . ?
C4 N2 C1 O1 178.4(3) . . . . ?
C6 N2 C1 N1 175.1(3) . . . . ?
C4 N2 C1 N1 -1.6(5) . . . . ?
Sc1 O11 C11 N12 -86.1(12) . . . . ?
Sc1 O11 C11 N11 93.3(11) . . . . ?
C15 N12 C11 O11 -5.9(5) . . . . ?
C12 N12 C11 O11 177.6(3) . . . . ?
C15 N12 C11 N11 174.7(3) . . . . ?
C12 N12 C11 N11 -1.8(5) . . . . ?
C16 N11 C11 O11 2.8(5) . . . . ?
C14 N11 C11 O11 -179.6(4) . . . . ?
C16 N11 C11 N12 -177.8(3) . . . . ?
C14 N11 C11 N12 -0.2(5) . . . . ?
C1 N2 C4 C3 -22.1(5) . . . . ?
C6 N2 C4 C3 161.1(4) . . . . ?
C1 N1 C2 C3 31.8(6) . . . . ?
C5 N1 C2 C3 -155.2(4) . . . . ?
C11 N12 C12 C13 -23.3(6) . . . . ?
C15 N12 C12 C13 160.0(4) . . . . ?
C11 N11 C14 C13 27.8(6) . . . . ?
C16 N11 C14 C13 -154.5(4) . . . . ?
N11 C14 C13 C12 -51.5(5) . . . . ?
N12 C12 C13 C14 49.3(5) . . . . ?
N2 C4 C3 C2 48.3(5) . . . . ?
N1 C2 C3 C4 -53.1(5) . . . . ?
